data_7700126
loop_
_publ_author_name
'Jamil, Mohamad Shazwan Shah'
'Alkaabi, Sultan'
'Brisdon, Alan K.'

_publ_section_title
;
 Simple NMR predictors of catalytic hydrogenation activity for
 [Rh(cod)Cl(NHC)] complexes featuring fluorinated NHC ligands.
;
_journal_issue 25
_journal_name_full 'Dalton transactions (Cambridge, England : 2003)'
_journal_page_first 9317
_journal_page_last 9327
_journal_paper_doi 10.1039/c9dt01219b
_journal_volume 48
_journal_year 2019
_chemical_formula_moiety '4(C23 H22 Cl F2 N2 Rh)'
_chemical_formula_sum 'C92 H88 Cl4 F8 N8 Rh4'
_chemical_formula_weight 2011.14
_chemical_name_common Rh(cod)Cl(4-F-IPh)
_chemical_name_systematic
;
 rhodium(cycloocatdienyl)(1,3-bis(4-fluorophenyl)imidazol-2-ylidene)chloride
;
_space_group_crystal_system monoclinic
_space_group_IT_number 4
_space_group_name_Hall 'P 2yb'
_space_group_name_H-M_alt 'P 1 21 1'
_symmetry_space_group_name_Hall 'P 2yb'
_symmetry_space_group_name_H-M 'P 1 21 1'
_atom_sites_solution_hydrogens geom
_atom_sites_solution_primary dual
_audit_creation_date 2019-03-06
_audit_creation_method
;
Olex2 1.2
(compiled 2018.05.29 svn.r3508 for OlexSys, GUI svn.r5506)
;
_audit_update_record
;
2019-03-12 deposited with the CCDC.    2019-05-28 downloaded from the CCDC.
;
_cell_angle_alpha 90
_cell_angle_beta 93.479(5)
_cell_angle_gamma 90
_cell_formula_units_Z 2
_cell_length_a 13.6184(7)
_cell_length_b 17.4744(8)
_cell_length_c 17.3930(12)
_cell_measurement_reflns_used 5301
_cell_measurement_temperature 150.0(3)
_cell_measurement_theta_max 26.2830
_cell_measurement_theta_min 3.0010
_cell_volume 4131.4(4)
_computing_cell_refinement 'CrysAlisPro 1.171.38.46 (Rigaku OD, 2015)'
_computing_data_collection 'CrysAlisPro 1.171.38.46 (Rigaku OD, 2015)'
_computing_data_reduction 'CrysAlisPro 1.171.38.46 (Rigaku OD, 2015)'
_computing_molecular_graphics 'Olex2 (Dolomanov et al., 2009)'
_computing_publication_material 'Olex2 (Dolomanov et al., 2009)'
_computing_structure_refinement 'ShelXL (Sheldrick, 2015)'
_computing_structure_solution 'ShelXT (Sheldrick, 2015)'
_diffrn_ambient_environment N~2~
_diffrn_ambient_temperature 150.0(3)
_diffrn_detector 'CCD plate'
_diffrn_detector_area_resol_mean 8.0714
_diffrn_detector_type Eos
_diffrn_measured_fraction_theta_full 0.998
_diffrn_measured_fraction_theta_max 0.873
_diffrn_measurement_details
;
List of Runs (angles in degrees, time in seconds):

  # Type    Start    End  Width  t~exp~   \w     \q     \k     \f   Frames
#--------------------------------------------------------------------------
  1  \w    -90.00 -39.00   1.00   26.70    --  -18.77 178.00  90.00   51
  2  \w     41.00  94.00   1.00   26.70    --   20.02 178.00-150.00   53
  3  \w     -5.00  24.00   1.00   26.70    --   20.02  37.00  60.00   29
  4  \w     43.00  90.00   1.00   26.70    --   20.02  37.00  60.00   47
  5  \w     15.00  80.00   1.00   26.70    --   20.02  77.00 -30.00   65
  6  \w     36.00  98.00   1.00   26.70    --   20.02 178.00   0.00   62
;
_diffrn_measurement_device 'four-circle diffractometer'
_diffrn_measurement_device_type 'SuperNova, Single source at offset, Eos'
_diffrn_measurement_method '\w scans'
_diffrn_orient_matrix_type 'CrysAlisPro convention (1999,Acta A55,543-557)'
_diffrn_orient_matrix_UB_11 -0.0398230000
_diffrn_orient_matrix_UB_12 0.0253141000
_diffrn_orient_matrix_UB_13 -0.0087591000
_diffrn_orient_matrix_UB_21 -0.0191391000
_diffrn_orient_matrix_UB_22 -0.0256721000
_diffrn_orient_matrix_UB_23 -0.0287560000
_diffrn_orient_matrix_UB_31 -0.0278184000
_diffrn_orient_matrix_UB_32 -0.0186148000
_diffrn_orient_matrix_UB_33 0.0276514000
_diffrn_radiation_monochromator mirror
_diffrn_radiation_probe x-ray
_diffrn_radiation_type MoK\a
_diffrn_radiation_wavelength 0.71073
_diffrn_reflns_av_R_equivalents 0.0631
_diffrn_reflns_av_unetI/netI 0.1254
_diffrn_reflns_Laue_measured_fraction_full 0.998
_diffrn_reflns_Laue_measured_fraction_max 0.873
_diffrn_reflns_limit_h_max 18
_diffrn_reflns_limit_h_min -15
_diffrn_reflns_limit_k_max 18
_diffrn_reflns_limit_k_min -23
_diffrn_reflns_limit_l_max 22
_diffrn_reflns_limit_l_min -21
_diffrn_reflns_number 24464
_diffrn_reflns_point_group_measured_fraction_full 0.999
_diffrn_reflns_point_group_measured_fraction_max 0.873
_diffrn_reflns_theta_full 25.242
_diffrn_reflns_theta_max 28.952
_diffrn_reflns_theta_min 2.771
_diffrn_source 'micro-focus sealed X-ray tube'
_diffrn_source_type 'SuperNova (Mo) X-ray Source'
_exptl_absorpt_coefficient_mu 0.985
_exptl_absorpt_correction_T_max 1.00000
_exptl_absorpt_correction_T_min 0.60726
_exptl_absorpt_correction_type multi-scan
_exptl_absorpt_process_details
;
CrysAlisPro 1.171.38.46 (Rigaku Oxford Diffraction, 2015)
Empirical absorption correction using spherical harmonics,
 implemented in SCALE3 ABSPACK scaling algorithm.
;
_exptl_crystal_colour 'clear light orange'
_exptl_crystal_colour_lustre clear
_exptl_crystal_colour_modifier light
_exptl_crystal_colour_primary orange
_exptl_crystal_density_diffrn 1.617
_exptl_crystal_description irregular
_exptl_crystal_F_000 2032
_exptl_crystal_size_max 0.15
_exptl_crystal_size_mid 0.1
_exptl_crystal_size_min 0.05
_refine_diff_density_max 1.413
_refine_diff_density_min -0.714
_refine_diff_density_rms 0.138
_refine_ls_abs_structure_details
;
 Refined as an inversion twin.
;
_refine_ls_abs_structure_Flack 0.47(5)
_refine_ls_extinction_method none
_refine_ls_goodness_of_fit_ref 1.045
_refine_ls_hydrogen_treatment constr
_refine_ls_matrix_type full
_refine_ls_number_parameters 1016
_refine_ls_number_reflns 14705
_refine_ls_number_restraints 91
_refine_ls_restrained_S_all 1.042
_refine_ls_R_factor_all 0.1020
_refine_ls_R_factor_gt 0.0748
_refine_ls_shift/su_max 0.000
_refine_ls_shift/su_mean 0.000
_refine_ls_structure_factor_coef Fsqd
_refine_ls_weighting_details 'w=1/[\s^2^(Fo^2^)+(0.0541P)^2^] where P=(Fo^2^+2Fc^2^)/3'
_refine_ls_weighting_scheme calc
_refine_ls_wR_factor_gt 0.1413
_refine_ls_wR_factor_ref 0.1580
_reflns_Friedel_coverage 0.938
_reflns_Friedel_fraction_full 0.999
_reflns_Friedel_fraction_max 0.872
_reflns_number_gt 11041
_reflns_number_total 14705
_reflns_threshold_expression 'I > 2\s(I)'
_cod_data_source_file c9dt01219b2.cif
_cod_data_source_block aab65
_cod_depositor_comments 'Adding full bibliography for 7700125--7700129.cif.'
_cod_database_code 7700126
_shelxl_version_number 2014-3
_chemical_oxdiff_formula RhClC23H22F2N2
_chemical_oxdiff_usercomment STL/LTH
_shelx_space_group_comment
;
The symmetry employed for this shelxl refinement is uniquely defined
by the following loop, which should always be used as a source of
symmetry information in preference to the above space-group names.
They are only intended as comments.
;
_shelx_estimated_absorpt_t_max 0.952
_shelx_estimated_absorpt_t_min 0.866
_reflns_odcompleteness_completeness 99.84
_reflns_odcompleteness_iscentric 1
_reflns_odcompleteness_theta 26.32
_olex2_refinement_description
;
1. Twinned data refinement
 Scales: 0.53(5)
 0.47(5)
2. Fixed Uiso
 At 1.2 times of:
  All C(H) groups, All C(H,H) groups
3. Uiso/Uaniso restraints and constraints
Uanis(C70) \\sim Ueq, Uanis(C89) \\sim Ueq: with sigma of 0.01 and sigma for
terminal atoms of 0.02
Uanis(C24) = Uanis(C70)
Uanis(C90) = Uanis(C89) = Uanis(C70)
4. Rigid body (RIGU) restrains
 C56, C57, C58, C59, C60, C61
 with sigma for 1-2 distances of 0.004 and sigma for 1-3 distances of 0.004
 C50, C51, C52, C53, C54, C55
 with sigma for 1-2 distances of 0.004 and sigma for 1-3 distances of 0.004
 C85, C88, C89, C92
 with sigma for 1-2 distances of 0.004 and sigma for 1-3 distances of 0.004
5.a Ternary CH refined with riding coordinates:
 C16(H16), C19(H19), C20(H20), C23(H23), C39(H39), C42(H42), C43(H43),
 C46(H46), C62(H62), C65(H65), C66(H66), C69(H69), C85(H85), C88(H88), C92(H92),
  C89(H89)
5.b Secondary CH2 refined with riding coordinates:
 C17(H17A,H17B), C18(H18A,H18B), C21(H21A,H21B), C22(H22A,H22B), C40(H40A,
 H40B), C41(H41A,H41B), C44(H44A,H44B), C45(H45A,H45B), C63(H63A,H63B),
 C64(H64A,H64B), C67(H67A,H67B), C68(H68A,H68B), C86(H86A,H86B), C87(H87A,H87B),
  C90(H90A,H90B), C91(H91A,H91B)
5.c Aromatic/amide H refined with riding coordinates:
 C2(H2), C3(H3), C5(H5), C6(H6), C8(H8), C9(H9), C11(H11), C12(H12), C14(H14),
 C15(H15), C25(H25), C26(H26), C28(H28), C29(H29), C31(H31), C32(H32), C34(H34),
  C35(H35), C37(H37), C38(H38), C48(H48), C49(H49), C51(H51), C52(H52),
 C54(H54), C55(H55), C57(H57), C58(H58), C60(H60), C61(H61), C71(H71), C72(H72),
  C74(H74), C75(H75), C77(H77), C78(H78), C84(H84), C80(H80), C81(H81), C83(H83)
5.d Fitted hexagon refined as free rotating group:
 C84(C79,C80,C81,C82,C83)
;
_olex2_date_sample_data_collection 2018-02-09
_olex2_submission_special_instructions 'No special instructions were received'
_oxdiff_exptl_absorpt_empirical_details
;
Empirical correction (ABSPACK) includes:
- Absorption correction using spherical harmonics
- Frame scaling
- Detector area scaling
;
_oxdiff_exptl_absorpt_empirical_full_max 2.067
_oxdiff_exptl_absorpt_empirical_full_min 0.652

loop_
_space_group_symop_operation_xyz
'x, y, z'
'-x, y+1/2, -z'

loop_
_atom_site_label
_atom_site_type_symbol
_atom_site_fract_x
_atom_site_fract_y
_atom_site_fract_z
_atom_site_U_iso_or_equiv
_atom_site_adp_type
_atom_site_occupancy
_atom_site_site_symmetry_order
_atom_site_calc_flag
_atom_site_refinement_flags_posn
_atom_site_refinement_flags_adp
C1 C 0.4768(8) 0.4250(8) 0.6047(8) 0.029(3) Uani 1 1 d . .
C2 C 0.3346(9) 0.4267(8) 0.6673(8) 0.033(3) Uani 1 1 d . .
H2 H 0.2905 0.4183 0.7051 0.040 Uiso 1 1 calc R .
C3 C 0.3173(9) 0.4636(8) 0.5986(9) 0.039(4) Uani 1 1 d . .
H3 H 0.2584 0.4858 0.5802 0.046 Uiso 1 1 calc R .
C4 C 0.4167(9) 0.4986(8) 0.4891(9) 0.031(3) Uani 1 1 d . .
C5 C 0.3857(9) 0.5739(8) 0.4774(9) 0.036(4) Uani 1 1 d . .
H5 H 0.3583 0.6007 0.5170 0.043 Uiso 1 1 calc R .
C6 C 0.3957(10) 0.6091(9) 0.4067(9) 0.036(4) Uani 1 1 d . .
H6 H 0.3754 0.6593 0.3979 0.044 Uiso 1 1 calc R .
C7 C 0.4350(11) 0.5684(9) 0.3523(9) 0.041(4) Uani 1 1 d . .
C8 C 0.4694(10) 0.4947(8) 0.3604(9) 0.037(4) Uani 1 1 d . .
H8 H 0.4977 0.4697 0.3200 0.044 Uiso 1 1 calc R .
C9 C 0.4604(10) 0.4592(9) 0.4302(9) 0.041(4) Uani 1 1 d . .
H9 H 0.4832 0.4095 0.4381 0.049 Uiso 1 1 calc R .
C10 C 0.4760(9) 0.3621(8) 0.7351(9) 0.032(3) Uani 1 1 d . .
C11 C 0.5471(9) 0.3069(7) 0.7240(8) 0.030(3) Uani 1 1 d . .
H11 H 0.5715 0.2998 0.6757 0.035 Uiso 1 1 calc R .
C12 C 0.5807(10) 0.2633(8) 0.7851(9) 0.040(4) Uani 1 1 d . .
H12 H 0.6261 0.2245 0.7785 0.048 Uiso 1 1 calc R .
C13 C 0.5458(11) 0.2779(11) 0.8583(10) 0.050(5) Uani 1 1 d . .
C14 C 0.4776(11) 0.3323(10) 0.8688(9) 0.044(4) Uani 1 1 d . .
H14 H 0.4546 0.3398 0.9174 0.053 Uiso 1 1 calc R .
C15 C 0.4412(10) 0.3777(9) 0.8069(9) 0.040(4) Uani 1 1 d . .
H15 H 0.3958 0.4165 0.8137 0.048 Uiso 1 1 calc R .
C16 C 0.6628(10) 0.4992(8) 0.6616(9) 0.037(4) Uani 1 1 d . .
H16 H 0.6191 0.5014 0.7043 0.044 Uiso 1 1 calc R .
C17 C 0.7680(10) 0.4877(10) 0.6850(8) 0.043(4) Uani 1 1 d . .
H17A H 0.7735 0.4462 0.7220 0.051 Uiso 1 1 calc R .
H17B H 0.7928 0.5336 0.7107 0.051 Uiso 1 1 calc R .
C18 C 0.8318(11) 0.4697(11) 0.6198(9) 0.056(5) Uani 1 1 d . .
H18A H 0.8911 0.4441 0.6400 0.068 Uiso 1 1 calc R .
H18B H 0.8510 0.5170 0.5957 0.068 Uiso 1 1 calc R .
C19 C 0.7772(9) 0.4174(11) 0.5581(9) 0.047(4) Uani 1 1 d . .
H19 H 0.8045 0.3658 0.5533 0.056 Uiso 1 1 calc R .
C20 C 0.7299(9) 0.4458(9) 0.4929(9) 0.036(4) Uani 1 1 d . .
H20 H 0.7293 0.4121 0.4479 0.044 Uiso 1 1 calc R .
C21 C 0.7258(11) 0.5316(11) 0.4746(10) 0.055(5) Uani 1 1 d . .
H21A H 0.7903 0.5478 0.4602 0.066 Uiso 1 1 calc R .
H21B H 0.6802 0.5394 0.4303 0.066 Uiso 1 1 calc R .
C22 C 0.6949(12) 0.5832(10) 0.5398(10) 0.060(5) Uani 1 1 d . .
H22A H 0.6597 0.6271 0.5180 0.072 Uiso 1 1 calc R .
H22B H 0.7532 0.6018 0.5688 0.072 Uiso 1 1 calc R .
C23 C 0.6293(12) 0.5413(8) 0.5944(10) 0.043(4) Uani 1 1 d . .
H23 H 0.5655 0.5662 0.5994 0.051 Uiso 1 1 calc R .
Cl1 Cl 0.5949(3) 0.29660(19) 0.5157(2) 0.0401(9) Uani 1 1 d . .
F1 F 0.4449(7) 0.6042(6) 0.2824(6) 0.061(3) Uani 1 1 d . .
F2 F 0.5799(6) 0.2353(6) 0.9171(5) 0.055(3) Uani 1 1 d . .
N1 N 0.4054(8) 0.4615(6) 0.5615(7) 0.030(3) Uani 1 1 d . .
N2 N 0.4327(7) 0.4042(6) 0.6683(7) 0.028(3) Uani 1 1 d . .
Rh1 Rh 0.61806(7) 0.42235(6) 0.57219(6) 0.0257(3) Uani 1 1 d . .
C24 C 0.0413(9) 0.4533(8) 0.1027(8) 0.0279(15) Uani 1 1 d . .
C25 C -0.0696(9) 0.4508(8) 0.1953(8) 0.031(3) Uani 1 1 d . .
H25 H -0.0968 0.4420 0.2423 0.037 Uiso 1 1 calc R .
C26 C -0.1152(9) 0.4797(8) 0.1320(9) 0.033(3) Uani 1 1 d . .
H26 H -0.1806 0.4952 0.1266 0.039 Uiso 1 1 calc R .
C27 C -0.0682(8) 0.5164(8) 0.0033(9) 0.030(3) Uani 1 1 d . .
C28 C -0.0340(9) 0.4845(8) -0.0634(8) 0.026(3) Uani 1 1 d . .
H28 H -0.0011 0.4378 -0.0605 0.031 Uiso 1 1 calc R .
C29 C -0.0482(9) 0.5216(8) -0.1353(9) 0.033(4) Uani 1 1 d . .
H29 H -0.0226 0.5024 -0.1797 0.040 Uiso 1 1 calc R .
C30 C -0.1034(10) 0.5894(8) -0.1356(9) 0.032(3) Uani 1 1 d . .
C31 C -0.1376(10) 0.6203(8) -0.0713(9) 0.037(4) Uani 1 1 d . .
H31 H -0.1737 0.6655 -0.0739 0.044 Uiso 1 1 calc R .
C32 C -0.1188(9) 0.5848(8) -0.0034(8) 0.030(3) Uani 1 1 d . .
H32 H -0.1408 0.6072 0.0409 0.036 Uiso 1 1 calc R .
C33 C 0.1025(8) 0.4094(8) 0.2322(7) 0.028(3) Uani 1 1 d . .
C34 C 0.1507(9) 0.3397(8) 0.2186(8) 0.035(4) Uani 1 1 d . .
H34 H 0.1361 0.3120 0.1737 0.042 Uiso 1 1 calc R .
C35 C 0.2210(10) 0.3131(9) 0.2742(8) 0.038(4) Uani 1 1 d . .
H35 H 0.2534 0.2669 0.2679 0.046 Uiso 1 1 calc R .
C36 C 0.2410(10) 0.3582(10) 0.3391(10) 0.047(5) Uani 1 1 d . .
C37 C 0.1984(9) 0.4254(10) 0.3526(8) 0.041(4) Uani 1 1 d . .
H37 H 0.2160 0.4530 0.3971 0.049 Uiso 1 1 calc R .
C38 C 0.1280(9) 0.4530(8) 0.2994(8) 0.033(3) Uani 1 1 d . .
H38 H 0.0975 0.4997 0.3074 0.040 Uiso 1 1 calc R .
C39 C 0.2343(9) 0.5312(8) 0.1114(8) 0.030(3) Uani 1 1 d . .
H39 H 0.2004 0.5450 0.1575 0.036 Uiso 1 1 calc R .
C40 C 0.3425(10) 0.5149(9) 0.1261(10) 0.049(5) Uani 1 1 d . .
H40A H 0.3515 0.4826 0.1713 0.058 Uiso 1 1 calc R .
H40B H 0.3766 0.5628 0.1373 0.058 Uiso 1 1 calc R .
C41 C 0.3890(10) 0.4761(10) 0.0591(9) 0.045(4) Uani 1 1 d . .
H41A H 0.4127 0.5149 0.0249 0.054 Uiso 1 1 calc R .
H41B H 0.4451 0.4462 0.0786 0.054 Uiso 1 1 calc R .
C42 C 0.3173(8) 0.4241(9) 0.0139(8) 0.029(3) Uani 1 1 d . .
H42 H 0.3369 0.3702 0.0138 0.035 Uiso 1 1 calc R .
C43 C 0.2616(9) 0.4469(8) -0.0518(8) 0.029(3) Uani 1 1 d . .
H43 H 0.2492 0.4062 -0.0899 0.034 Uiso 1 1 calc R .
C44 C 0.2573(11) 0.5259(9) -0.0849(9) 0.040(4) Uani 1 1 d . .
H44A H 0.2025 0.5289 -0.1231 0.048 Uiso 1 1 calc R .
H44B H 0.3171 0.5355 -0.1108 0.048 Uiso 1 1 calc R .
C45 C 0.2451(11) 0.5895(8) -0.0235(9) 0.042(4) Uani 1 1 d . .
H45A H 0.3096 0.6070 -0.0043 0.050 Uiso 1 1 calc R .
H45B H 0.2106 0.6327 -0.0475 0.050 Uiso 1 1 calc R .
C46 C 0.1905(11) 0.5620(8) 0.0413(9) 0.034(4) Uani 1 1 d . .
H46 H 0.1312 0.5921 0.0491 0.041 Uiso 1 1 calc R .
Cl2 Cl 0.1178(2) 0.31540(18) 0.0086(2) 0.0313(8) Uani 1 1 d . .
F3 F -0.1172(6) 0.6263(5) -0.2048(5) 0.046(2) Uani 1 1 d . .
F4 F 0.3102(6) 0.3308(6) 0.3931(5) 0.060(3) Uani 1 1 d . .
N3 N -0.0474(7) 0.4828(6) 0.0751(6) 0.023(2) Uani 1 1 d . .
N4 N 0.0277(7) 0.4361(6) 0.1772(6) 0.024(2) Uani 1 1 d . .
Rh2 Rh 0.16561(7) 0.44322(5) 0.04483(6) 0.0215(2) Uani 1 1 d . .
C47 C 0.7626(9) 0.2752(8) 0.1663(8) 0.026(3) Uani 1 1 d . .
C48 C 0.9228(10) 0.2415(9) 0.1643(10) 0.042(4) Uani 1 1 d . .
H48 H 0.9836 0.2206 0.1799 0.051 Uiso 1 1 calc R .
C49 C 0.9004(8) 0.2784(8) 0.0988(9) 0.035(3) Uani 1 1 d . .
H49 H 0.9423 0.2879 0.0596 0.042 Uiso 1 1 calc R .
C50 C 0.7569(9) 0.3429(7) 0.0384(8) 0.027(3) Uani 1 1 d . U
C51 C 0.7915(11) 0.3359(9) -0.0350(9) 0.039(3) Uani 1 1 d . U
H51 H 0.8412 0.3009 -0.0432 0.047 Uiso 1 1 calc R .
C52 C 0.7539(11) 0.3796(9) -0.0954(9) 0.045(4) Uani 1 1 d . U
H52 H 0.7770 0.3747 -0.1444 0.054 Uiso 1 1 calc R .
C53 C 0.6806(10) 0.4309(9) -0.0806(8) 0.041(3) Uani 1 1 d . U
C54 C 0.6414(9) 0.4378(8) -0.0093(7) 0.033(3) Uani 1 1 d . U
H54 H 0.5903 0.4718 -0.0016 0.040 Uiso 1 1 calc R .
C55 C 0.6806(9) 0.3929(8) 0.0499(8) 0.033(3) Uani 1 1 d . U
H55 H 0.6553 0.3962 0.0983 0.040 Uiso 1 1 calc R .
C56 C 0.8333(9) 0.2022(7) 0.2794(9) 0.027(3) Uani 1 1 d . U
C57 C 0.8811(9) 0.1309(8) 0.2862(9) 0.037(3) Uani 1 1 d . U
H57 H 0.9092 0.1089 0.2441 0.044 Uiso 1 1 calc R .
C58 C 0.8855(10) 0.0940(8) 0.3571(10) 0.042(3) Uani 1 1 d . U
H58 H 0.9159 0.0466 0.3635 0.050 Uiso 1 1 calc R .
C59 C 0.8431(10) 0.1299(8) 0.4183(10) 0.040(3) Uani 1 1 d . U
C60 C 0.7936(9) 0.1980(7) 0.4104(9) 0.032(3) Uani 1 1 d . U
H60 H 0.7624 0.2189 0.4516 0.038 Uiso 1 1 calc R .
C61 C 0.7912(8) 0.2341(8) 0.3415(9) 0.030(3) Uani 1 1 d . U
H61 H 0.7604 0.2815 0.3362 0.036 Uiso 1 1 calc R .
C62 C 0.5972(10) 0.1733(8) 0.1906(9) 0.034(4) Uani 1 1 d . .
H62 H 0.6566 0.1421 0.1879 0.041 Uiso 1 1 calc R .
C63 C 0.5244(10) 0.1416(8) 0.2459(9) 0.037(4) Uani 1 1 d . .
H63A H 0.5509 0.0948 0.2689 0.044 Uiso 1 1 calc R .
H63B H 0.4633 0.1290 0.2171 0.044 Uiso 1 1 calc R .
C64 C 0.5029(10) 0.1982(8) 0.3100(9) 0.034(3) Uani 1 1 d . .
H64A H 0.4375 0.1885 0.3270 0.041 Uiso 1 1 calc R .
H64B H 0.5495 0.1899 0.3536 0.041 Uiso 1 1 calc R .
C65 C 0.5094(8) 0.2816(8) 0.2839(7) 0.024(3) Uani 1 1 d . .
H65 H 0.5147 0.3185 0.3263 0.028 Uiso 1 1 calc R .
C66 C 0.4674(9) 0.3099(9) 0.2183(8) 0.034(4) Uani 1 1 d . .
H66 H 0.4490 0.3640 0.2214 0.041 Uiso 1 1 calc R .
C67 C 0.4054(9) 0.2646(9) 0.1594(8) 0.038(4) Uani 1 1 d . .
H67A H 0.3748 0.2221 0.1847 0.046 Uiso 1 1 calc R .
H67B H 0.3536 0.2971 0.1368 0.046 Uiso 1 1 calc R .
C68 C 0.4660(10) 0.2341(11) 0.0964(9) 0.053(5) Uani 1 1 d . .
H68A H 0.4677 0.2724 0.0561 0.064 Uiso 1 1 calc R .
H68B H 0.4336 0.1891 0.0742 0.064 Uiso 1 1 calc R .
C69 C 0.5718(9) 0.2129(9) 0.1229(9) 0.035(4) Uani 1 1 d . .
H69 H 0.6152 0.2034 0.0810 0.042 Uiso 1 1 calc R .
Cl3 Cl 0.6741(2) 0.41388(18) 0.25796(19) 0.0275(7) Uani 1 1 d . .
F5 F 0.6438(7) 0.4776(6) -0.1402(6) 0.065(3) Uani 1 1 d . .
F6 F 0.8488(6) 0.0929(5) 0.4871(6) 0.055(3) Uani 1 1 d . .
N5 N 0.8022(7) 0.3000(6) 0.1003(7) 0.029(3) Uani 1 1 d . .
N6 N 0.8371(8) 0.2398(6) 0.2054(8) 0.033(3) Uani 1 1 d . .
Rh3 Rh 0.62627(7) 0.29045(5) 0.20492(6) 0.0232(2) Uani 1 1 d . .
C70 C 0.8194(9) 0.7606(8) 0.3404(8) 0.0279(15) Uani 1 1 d . U
C71 C 0.7092(9) 0.7586(8) 0.4355(8) 0.031(3) Uani 1 1 d . .
H71 H 0.6832 0.7661 0.4832 0.037 Uiso 1 1 calc R .
C72 C 0.6642(9) 0.7281(8) 0.3727(8) 0.030(3) Uani 1 1 d . .
H72 H 0.6001 0.7096 0.3681 0.036 Uiso 1 1 calc R .
C73 C 0.7102(9) 0.6971(8) 0.2390(8) 0.029(3) Uani 1 1 d . .
C74 C 0.7359(10) 0.7355(8) 0.1734(9) 0.035(4) Uani 1 1 d . .
H74 H 0.7697 0.7816 0.1780 0.042 Uiso 1 1 calc R .
C75 C 0.7125(9) 0.7066(8) 0.1035(8) 0.029(3) Uani 1 1 d . .
H75 H 0.7287 0.7333 0.0598 0.035 Uiso 1 1 calc R .
C76 C 0.6659(10) 0.6392(8) 0.0964(9) 0.029(3) Uani 1 1 d . .
C77 C 0.6401(10) 0.5981(8) 0.1625(10) 0.036(4) Uani 1 1 d . .
H77 H 0.6077 0.5513 0.1577 0.043 Uiso 1 1 calc R .
C78 C 0.6639(10) 0.6287(8) 0.2331(9) 0.039(4) Uani 1 1 d . .
H78 H 0.6482 0.6025 0.2773 0.046 Uiso 1 1 calc R .
C84 C 0.9016(6) 0.7653(4) 0.5359(5) 0.039(4) Uani 1 1 d . .
H84 H 0.8706 0.7190 0.5447 0.047 Uiso 1 1 calc R .
C79 C 0.8761(5) 0.8071(5) 0.4697(4) 0.027(3) Uani 1 1 d G .
C80 C 0.9224(6) 0.8763(5) 0.4565(4) 0.033(3) Uani 1 1 d G .
H80 H 0.9053 0.9042 0.4122 0.039 Uiso 1 1 calc R .
C81 C 0.9944(6) 0.9037(4) 0.5096(5) 0.041(4) Uani 1 1 d G .
H81 H 1.0254 0.9500 0.5007 0.049 Uiso 1 1 calc R .
C82 C 1.0199(5) 0.8620(6) 0.5758(5) 0.041(4) Uani 1 1 d G .
C83 C 0.9736(6) 0.7928(6) 0.5890(4) 0.041(4) Uani 1 1 d G .
H83 H 0.9907 0.7648 0.6333 0.049 Uiso 1 1 calc R .
C85 C 1.0931(9) 0.8061(9) 0.2505(9) 0.037(4) Uani 1 1 d . U
H85 H 1.1097 0.8607 0.2526 0.044 Uiso 1 1 calc R .
C86 C 1.1666(10) 0.7545(9) 0.2959(10) 0.047(4) Uani 1 1 d . .
H86A H 1.2212 0.7855 0.3163 0.057 Uiso 1 1 calc R .
H86B H 1.1924 0.7173 0.2609 0.057 Uiso 1 1 calc R .
C87 C 1.1220(9) 0.7115(9) 0.3631(9) 0.042(4) Uani 1 1 d . .
H87A H 1.1594 0.6650 0.3735 0.050 Uiso 1 1 calc R .
H87B H 1.1284 0.7432 0.4088 0.050 Uiso 1 1 calc R .
C88 C 1.0142(9) 0.6906(7) 0.3473(9) 0.032(3) Uani 1 1 d . U
H88 H 0.9809 0.6748 0.3931 0.039 Uiso 1 1 calc R .
C89 C 0.9709(9) 0.6608(7) 0.2768(8) 0.0279(15) Uani 1 1 d . U
H89 H 0.9139 0.6275 0.2823 0.033 Uiso 1 1 calc R .
C90 C 1.0333(9) 0.6413(7) 0.2086(8) 0.0279(15) Uani 1 1 d . .
H90A H 1.0995 0.6286 0.2283 0.033 Uiso 1 1 calc R .
H90B H 1.0057 0.5964 0.1826 0.033 Uiso 1 1 calc R .
C91 C 1.0387(11) 0.7054(8) 0.1509(9) 0.043(4) Uani 1 1 d . .
H91A H 0.9835 0.7010 0.1133 0.051 Uiso 1 1 calc R .
H91B H 1.0985 0.6997 0.1239 0.051 Uiso 1 1 calc R .
C92 C 1.0376(9) 0.7850(9) 0.1869(8) 0.035(3) Uani 1 1 d . U
H92 H 1.0224 0.8265 0.1502 0.042 Uiso 1 1 calc R .
Cl4 Cl 0.8876(2) 0.90792(17) 0.2508(2) 0.0270(7) Uani 1 1 d . .
F7 F 0.6424(7) 0.6086(5) 0.0265(5) 0.052(3) Uani 1 1 d . .
F8 F 1.0872(6) 0.8913(6) 0.6259(6) 0.061(3) Uani 1 1 d . .
N7 N 0.7316(7) 0.7291(6) 0.3145(6) 0.025(3) Uani 1 1 d . .
N8 N 0.8051(7) 0.7772(6) 0.4142(6) 0.026(2) Uani 1 1 d . .
Rh4 Rh 0.94092(7) 0.77929(5) 0.28252(6) 0.0244(3) Uani 1 1 d . .

loop_
_atom_site_aniso_label
_atom_site_aniso_U_11
_atom_site_aniso_U_22
_atom_site_aniso_U_33
_atom_site_aniso_U_23
_atom_site_aniso_U_13
_atom_site_aniso_U_12
C1 0.018(6) 0.030(7) 0.039(8) -0.017(7) -0.004(5) -0.005(6)
C2 0.024(6) 0.026(7) 0.050(9) 0.006(7) 0.006(6) 0.000(6)
C3 0.017(6) 0.040(9) 0.059(11) -0.004(8) 0.010(6) -0.002(6)
C4 0.025(7) 0.022(7) 0.044(10) 0.000(7) -0.009(6) -0.003(6)
C5 0.021(7) 0.041(9) 0.046(10) -0.015(8) 0.005(6) 0.008(6)
C6 0.035(8) 0.028(8) 0.047(10) 0.002(7) 0.017(7) 0.004(6)
C7 0.040(9) 0.049(10) 0.033(10) -0.002(8) 0.004(7) -0.020(8)
C8 0.037(8) 0.032(8) 0.042(10) -0.009(7) 0.005(7) 0.004(7)
C9 0.038(8) 0.037(9) 0.046(10) -0.004(8) -0.003(7) 0.014(7)
C10 0.022(7) 0.038(8) 0.035(9) 0.010(7) 0.004(6) -0.007(6)
C11 0.023(6) 0.031(8) 0.036(8) -0.008(6) 0.005(6) -0.006(6)
C12 0.034(8) 0.028(8) 0.058(11) 0.014(8) 0.007(7) -0.001(6)
C13 0.036(8) 0.063(12) 0.051(11) 0.022(10) 0.005(7) -0.012(9)
C14 0.044(9) 0.065(11) 0.024(9) 0.011(8) 0.013(7) -0.014(8)
C15 0.029(8) 0.037(9) 0.057(12) -0.009(8) 0.018(7) -0.009(6)
C16 0.042(8) 0.024(7) 0.043(10) -0.014(7) -0.003(7) 0.000(6)
C17 0.045(9) 0.060(11) 0.023(9) 0.015(8) -0.002(7) -0.008(8)
C18 0.028(8) 0.092(15) 0.049(12) 0.009(10) -0.001(8) 0.009(8)
C19 0.024(7) 0.065(11) 0.053(11) 0.018(10) 0.020(7) 0.007(8)
C20 0.030(7) 0.044(10) 0.036(9) -0.004(8) 0.008(6) 0.006(7)
C21 0.038(9) 0.084(14) 0.042(11) 0.044(10) -0.009(8) -0.014(9)
C22 0.057(11) 0.064(12) 0.058(13) 0.038(11) 0.000(9) -0.014(9)
C23 0.055(10) 0.022(8) 0.052(12) 0.005(8) 0.008(8) 0.004(7)
Cl1 0.061(2) 0.0213(17) 0.039(2) -0.0029(16) 0.0132(17) 0.0086(17)
F1 0.075(7) 0.056(6) 0.051(7) 0.013(5) 0.007(5) 0.008(5)
F2 0.054(6) 0.076(7) 0.034(6) 0.005(5) 0.003(4) -0.013(5)
N1 0.030(6) 0.028(6) 0.032(7) 0.003(5) 0.007(5) -0.004(5)
N2 0.025(6) 0.023(6) 0.036(7) -0.008(5) 0.011(5) -0.005(5)
Rh1 0.0235(5) 0.0248(5) 0.0296(6) 0.0017(5) 0.0074(4) 0.0032(4)
C24 0.028(3) 0.023(3) 0.033(4) 0.004(3) 0.009(3) 0.006(3)
C25 0.024(6) 0.038(8) 0.033(8) 0.002(7) 0.015(6) 0.008(6)
C26 0.022(7) 0.037(8) 0.040(10) -0.001(7) 0.007(6) -0.004(6)
C27 0.011(6) 0.030(8) 0.048(10) -0.009(7) -0.006(6) 0.005(5)
C28 0.026(7) 0.022(7) 0.031(8) -0.007(6) 0.009(6) -0.006(6)
C29 0.024(7) 0.031(8) 0.044(10) 0.001(7) 0.000(6) -0.004(6)
C30 0.039(8) 0.025(7) 0.030(9) -0.008(7) 0.000(7) -0.011(6)
C31 0.036(8) 0.030(8) 0.044(10) -0.016(8) -0.001(7) -0.001(7)
C32 0.037(8) 0.033(8) 0.021(8) -0.003(6) 0.011(6) -0.006(6)
C33 0.024(6) 0.034(8) 0.027(8) 0.003(7) 0.009(5) 0.001(6)
C34 0.033(8) 0.042(9) 0.033(9) -0.003(7) 0.015(6) 0.019(7)
C35 0.037(8) 0.051(10) 0.030(9) 0.011(8) 0.025(6) 0.019(7)
C36 0.019(7) 0.070(12) 0.054(12) 0.031(10) 0.007(7) -0.002(8)
C37 0.030(7) 0.059(11) 0.035(9) 0.012(9) 0.011(6) -0.009(8)
C38 0.028(7) 0.044(9) 0.030(8) -0.008(7) 0.011(6) -0.003(6)
C39 0.028(7) 0.042(9) 0.023(8) -0.009(7) 0.014(6) -0.003(6)
C40 0.039(9) 0.043(10) 0.062(13) -0.002(9) -0.019(8) -0.007(8)
C41 0.031(8) 0.060(11) 0.044(11) -0.001(9) 0.007(7) 0.008(8)
C42 0.024(6) 0.031(8) 0.034(8) 0.003(7) 0.013(6) 0.001(6)
C43 0.035(7) 0.025(7) 0.029(8) -0.013(7) 0.023(6) -0.007(6)
C44 0.053(10) 0.036(9) 0.031(9) 0.009(7) 0.010(7) -0.005(8)
C45 0.053(9) 0.028(8) 0.047(11) 0.009(8) 0.017(8) 0.008(7)
C46 0.037(8) 0.017(7) 0.049(10) -0.007(7) 0.006(7) -0.005(6)
Cl2 0.0362(18) 0.0213(17) 0.039(2) -0.0041(15) 0.0205(15) -0.0026(14)
F3 0.044(5) 0.040(5) 0.052(7) 0.008(5) -0.016(4) -0.005(4)
F4 0.030(5) 0.098(8) 0.049(6) 0.037(6) -0.008(4) -0.009(5)
N3 0.019(5) 0.027(6) 0.022(6) -0.015(5) 0.006(4) 0.002(5)
N4 0.017(5) 0.022(6) 0.032(6) 0.001(5) 0.005(4) 0.005(5)
Rh2 0.0212(5) 0.0181(5) 0.0261(6) 0.0001(5) 0.0093(4) 0.0024(4)
C47 0.025(6) 0.023(7) 0.032(8) -0.008(6) 0.013(5) 0.001(6)
C48 0.019(7) 0.039(9) 0.069(12) -0.006(9) 0.009(7) -0.001(6)
C49 0.019(6) 0.029(8) 0.058(10) 0.001(8) 0.014(6) 0.006(6)
C50 0.028(6) 0.025(6) 0.028(6) -0.005(5) 0.010(5) -0.007(5)
C51 0.041(7) 0.045(8) 0.032(6) -0.009(5) 0.016(5) -0.014(6)
C52 0.047(7) 0.062(9) 0.028(7) -0.005(6) 0.015(5) -0.011(6)
C53 0.047(7) 0.050(8) 0.028(6) -0.002(6) 0.012(5) -0.020(6)
C54 0.041(6) 0.034(7) 0.026(6) -0.002(5) 0.008(5) -0.010(6)
C55 0.038(7) 0.034(7) 0.028(6) -0.007(5) 0.010(5) -0.004(5)
C56 0.017(6) 0.020(5) 0.044(7) 0.001(5) 0.003(5) -0.004(4)
C57 0.030(7) 0.023(6) 0.056(8) -0.005(5) 0.005(6) 0.005(5)
C58 0.036(7) 0.031(7) 0.058(8) 0.001(5) 0.004(6) 0.005(6)
C59 0.030(7) 0.026(6) 0.063(8) 0.002(5) 0.007(6) -0.012(5)
C60 0.024(6) 0.027(6) 0.044(7) -0.007(5) -0.006(5) -0.013(5)
C61 0.017(6) 0.027(6) 0.047(7) -0.005(5) 0.003(5) -0.001(5)
C62 0.030(7) 0.019(7) 0.055(11) -0.016(7) 0.017(7) -0.007(6)
C63 0.034(8) 0.025(8) 0.051(11) -0.007(7) 0.011(7) -0.005(6)
C64 0.033(8) 0.034(8) 0.036(9) 0.012(7) 0.012(6) 0.000(6)
C65 0.023(6) 0.024(7) 0.025(7) 0.013(7) 0.009(5) 0.007(6)
C66 0.019(6) 0.043(9) 0.040(9) 0.002(7) 0.009(6) 0.020(6)
C67 0.026(7) 0.051(10) 0.037(9) -0.005(8) 0.003(6) 0.011(7)
C68 0.036(9) 0.086(14) 0.038(11) -0.025(10) -0.006(7) 0.006(9)
C69 0.025(7) 0.047(10) 0.034(9) -0.007(8) 0.008(6) -0.001(6)
Cl3 0.0318(16) 0.0178(15) 0.0341(19) -0.0056(15) 0.0116(13) -0.0010(13)
F5 0.069(7) 0.084(8) 0.043(6) 0.016(6) 0.002(5) -0.013(6)
F6 0.062(6) 0.042(5) 0.062(7) 0.009(5) 0.002(5) 0.004(5)
N5 0.034(6) 0.018(6) 0.037(7) -0.001(5) 0.011(5) -0.003(5)
N6 0.021(6) 0.024(6) 0.055(9) -0.011(6) 0.007(6) 0.001(5)
Rh3 0.0215(5) 0.0217(5) 0.0273(6) -0.0026(5) 0.0087(4) 0.0022(4)
C70 0.028(3) 0.023(3) 0.033(4) 0.004(3) 0.009(3) 0.006(3)
C71 0.025(7) 0.044(9) 0.025(8) 0.011(7) 0.011(6) -0.010(6)
C72 0.019(6) 0.040(8) 0.033(9) 0.002(7) 0.015(6) -0.005(6)
C73 0.031(7) 0.025(7) 0.031(9) -0.003(6) -0.009(6) 0.009(6)
C74 0.033(8) 0.020(7) 0.050(11) 0.011(7) -0.007(7) -0.008(6)
C75 0.028(7) 0.031(8) 0.028(8) 0.003(7) -0.007(6) 0.001(6)
C76 0.028(7) 0.024(7) 0.035(9) -0.003(7) -0.005(6) 0.006(6)
C77 0.024(7) 0.020(7) 0.062(12) -0.012(8) -0.002(7) 0.006(6)
C78 0.037(8) 0.029(8) 0.050(11) 0.011(8) 0.002(7) -0.010(7)
C84 0.033(8) 0.041(9) 0.044(10) 0.005(8) 0.010(7) 0.001(7)
C79 0.019(6) 0.029(7) 0.035(8) -0.004(6) 0.013(5) -0.002(5)
C80 0.025(7) 0.044(9) 0.031(9) -0.007(7) 0.006(6) 0.008(6)
C81 0.029(7) 0.051(10) 0.043(10) -0.007(8) 0.013(6) 0.004(7)
C82 0.017(7) 0.063(11) 0.043(10) -0.016(9) 0.009(6) 0.003(7)
C83 0.032(7) 0.056(10) 0.034(9) 0.011(9) -0.004(6) 0.014(8)
C85 0.029(7) 0.036(9) 0.048(8) 0.007(7) 0.016(6) -0.003(6)
C86 0.032(8) 0.047(10) 0.063(12) -0.006(9) 0.004(8) 0.000(7)
C87 0.026(8) 0.052(10) 0.046(11) 0.009(8) -0.011(7) -0.001(7)
C88 0.031(7) 0.024(7) 0.042(7) 0.008(6) 0.003(6) 0.006(6)
C89 0.028(3) 0.023(3) 0.033(4) 0.004(3) 0.009(3) 0.006(3)
C90 0.028(3) 0.023(3) 0.033(4) 0.004(3) 0.009(3) 0.006(3)
C91 0.056(10) 0.038(9) 0.037(10) -0.004(8) 0.021(7) 0.014(8)
C92 0.043(7) 0.023(7) 0.041(8) 0.004(7) 0.018(6) -0.002(7)
Cl4 0.0292(16) 0.0181(16) 0.035(2) 0.0039(15) 0.0128(13) 0.0042(13)
F7 0.070(6) 0.045(6) 0.039(6) 0.002(5) -0.003(5) -0.002(5)
F8 0.031(5) 0.094(8) 0.058(7) -0.028(6) -0.006(4) 0.000(5)
N7 0.024(6) 0.024(6) 0.027(7) 0.005(5) 0.002(5) -0.003(5)
N8 0.024(5) 0.014(5) 0.040(7) 0.007(5) 0.005(5) -0.004(5)
Rh4 0.0238(5) 0.0212(6) 0.0291(6) 0.0015(5) 0.0080(4) 0.0003(5)

loop_
_atom_type_symbol
_atom_type_description
_atom_type_scat_dispersion_real
_atom_type_scat_dispersion_imag
_atom_type_scat_source
C C 0.0033 0.0016 'International Tables Vol C Tables 4.2.6.8 and 6.1.1.4'
H H 0.0000 0.0000 'International Tables Vol C Tables 4.2.6.8 and 6.1.1.4'
Cl Cl 0.1484 0.1585 'International Tables Vol C Tables 4.2.6.8 and 6.1.1.4'
F F 0.0171 0.0103 'International Tables Vol C Tables 4.2.6.8 and 6.1.1.4'
N N 0.0061 0.0033 'International Tables Vol C Tables 4.2.6.8 and 6.1.1.4'
Rh Rh -1.1178 0.9187 'International Tables Vol C Tables 4.2.6.8 and 6.1.1.4'

loop_
_geom_angle_atom_site_label_1
_geom_angle_atom_site_label_2
_geom_angle_atom_site_label_3
_geom_angle
N1 C1 Rh1 121.0(10)
N2 C1 N1 104.1(11)
N2 C1 Rh1 134.4(9)
C3 C2 H2 127.5
C3 C2 N2 105.0(12)
N2 C2 H2 127.5
C2 C3 H3 126.8
C2 C3 N1 106.5(12)
N1 C3 H3 126.8
C5 C4 C9 119.7(14)
C5 C4 N1 120.5(14)
C9 C4 N1 119.7(13)
C4 C5 H5 119.9
C6 C5 C4 120.2(14)
C6 C5 H5 119.9
C5 C6 H6 121.3
C7 C6 C5 117.5(15)
C7 C6 H6 121.3
C6 C7 C8 125.5(16)
C6 C7 F1 116.9(16)
C8 C7 F1 117.6(15)
C7 C8 H8 121.2
C7 C8 C9 117.6(15)
C9 C8 H8 121.2
C4 C9 H9 120.3
C8 C9 C4 119.4(14)
C8 C9 H9 120.3
C11 C10 N2 119.2(13)
C15 C10 C11 122.6(13)
C15 C10 N2 118.1(13)
C10 C11 H11 120.5
C12 C11 C10 118.9(14)
C12 C11 H11 120.5
C11 C12 H12 120.4
C11 C12 C13 119.2(14)
C13 C12 H12 120.4
C14 C13 C12 121.5(15)
F2 C13 C12 118.3(15)
F2 C13 C14 120.3(16)
C13 C14 H14 119.7
C13 C14 C15 120.6(16)
C15 C14 H14 119.7
C10 C15 C14 117.1(14)
C10 C15 H15 121.5
C14 C15 H15 121.5
C17 C16 H16 114.9
C17 C16 Rh1 110.2(10)
C23 C16 H16 114.9
C23 C16 C17 123.3(15)
C23 C16 Rh1 70.3(8)
Rh1 C16 H16 114.9
C16 C17 H17A 108.6
C16 C17 H17B 108.6
C16 C17 C18 114.6(12)
H17A C17 H17B 107.6
C18 C17 H17A 108.6
C18 C17 H17B 108.6
C17 C18 H18A 109.3
C17 C18 H18B 109.3
C17 C18 C19 111.6(12)
H18A C18 H18B 108.0
C19 C18 H18A 109.3
C19 C18 H18B 109.3
C18 C19 H19 115.3
C18 C19 Rh1 109.3(10)
C20 C19 C18 122.6(16)
C20 C19 H19 115.3
C20 C19 Rh1 70.1(8)
Rh1 C19 H19 115.3
C19 C20 H20 115.1
C19 C20 C21 122.6(15)
C19 C20 Rh1 73.4(9)
C21 C20 H20 115.1
C21 C20 Rh1 107.5(10)
Rh1 C20 H20 115.1
C20 C21 H21A 108.4
C20 C21 H21B 108.4
H21A C21 H21B 107.5
C22 C21 C20 115.5(14)
C22 C21 H21A 108.4
C22 C21 H21B 108.4
C21 C22 H22A 109.2
C21 C22 H22B 109.2
C21 C22 C23 112.1(15)
H22A C22 H22B 107.9
C23 C22 H22A 109.2
C23 C22 H22B 109.2
C16 C23 C22 125.7(14)
C16 C23 H23 113.3
C16 C23 Rh1 70.2(8)
C22 C23 H23 113.3
C22 C23 Rh1 113.3(12)
Rh1 C23 H23 113.3
C1 N1 C3 111.4(12)
C1 N1 C4 126.1(11)
C3 N1 C4 122.4(12)
C1 N2 C2 113.0(11)
C1 N2 C10 127.6(11)
C2 N2 C10 119.3(11)
C1 Rh1 C16 90.9(5)
C1 Rh1 C19 170.3(6)
C1 Rh1 C20 152.7(5)
C1 Rh1 C23 89.2(6)
C1 Rh1 Cl1 91.8(4)
C16 Rh1 C19 82.3(6)
C16 Rh1 C20 99.6(6)
C16 Rh1 C23 39.5(6)
C16 Rh1 Cl1 154.1(4)
C19 Rh1 Cl1 91.4(5)
C20 Rh1 C19 36.5(5)
C20 Rh1 Cl1 89.6(4)
C23 Rh1 C19 89.9(7)
C23 Rh1 C20 83.3(6)
C23 Rh1 Cl1 166.3(5)
N3 C24 Rh2 127.0(10)
N4 C24 N3 104.5(11)
N4 C24 Rh2 128.5(9)
C26 C25 H25 126.8
C26 C25 N4 106.4(12)
N4 C25 H25 126.8
C25 C26 H26 126.1
C25 C26 N3 107.8(12)
N3 C26 H26 126.1
C32 C27 C28 117.8(13)
C32 C27 N3 120.9(13)
N3 C27 C28 121.2(12)
C27 C28 H28 119.4
C27 C28 C29 121.2(13)
C29 C28 H28 119.4
C28 C29 H29 122.1
C30 C29 C28 115.9(14)
C30 C29 H29 122.1
C31 C30 C29 123.1(14)
C31 C30 F3 120.4(14)
F3 C30 C29 116.4(13)
C30 C31 H31 120.4
C32 C31 C30 119.1(14)
C32 C31 H31 120.4
C27 C32 H32 118.6
C31 C32 C27 122.7(14)
C31 C32 H32 118.6
C34 C33 C38 120.6(12)
C34 C33 N4 119.3(12)
C38 C33 N4 120.2(11)
C33 C34 H34 120.8
C35 C34 C33 118.5(13)
C35 C34 H34 120.8
C34 C35 H35 121.1
C36 C35 C34 117.8(13)
C36 C35 H35 121.1
C37 C36 C35 125.1(14)
C37 C36 F4 118.1(16)
F4 C36 C35 116.8(15)
C36 C37 H37 120.6
C36 C37 C38 118.8(15)
C38 C37 H37 120.6
C33 C38 H38 120.3
C37 C38 C33 119.3(14)
C37 C38 H38 120.3
C40 C39 H39 114.4
C40 C39 Rh2 110.6(10)
C46 C39 H39 114.4
C46 C39 C40 124.7(13)
C46 C39 Rh2 70.0(8)
Rh2 C39 H39 114.4
C39 C40 H40A 108.8
C39 C40 H40B 108.8
C39 C40 C41 113.8(12)
H40A C40 H40B 107.7
C41 C40 H40A 108.8
C41 C40 H40B 108.8
C40 C41 H41A 109.2
C40 C41 H41B 109.2
H41A C41 H41B 107.9
C42 C41 C40 112.3(12)
C42 C41 H41A 109.2
C42 C41 H41B 109.2
C41 C42 H42 114.2
C41 C42 Rh2 111.6(10)
C43 C42 C41 123.7(14)
C43 C42 H42 114.2
C43 C42 Rh2 71.5(7)
Rh2 C42 H42 114.2
C42 C43 H43 114.2
C42 C43 C44 126.0(13)
C42 C43 Rh2 71.5(7)
C44 C43 H43 114.2
C44 C43 Rh2 108.1(9)
Rh2 C43 H43 114.2
C43 C44 H44A 108.9
C43 C44 H44B 108.9
C43 C44 C45 113.5(13)
H44A C44 H44B 107.7
C45 C44 H44A 108.9
C45 C44 H44B 108.9
C44 C45 H45A 109.2
C44 C45 H45B 109.2
H45A C45 H45B 107.9
C46 C45 C44 111.9(12)
C46 C45 H45A 109.2
C46 C45 H45B 109.2
C39 C46 C45 124.9(13)
C39 C46 H46 113.0
C39 C46 Rh2 70.4(8)
C45 C46 H46 113.0
C45 C46 Rh2 115.8(10)
Rh2 C46 H46 113.0
C24 N3 C26 110.1(11)
C24 N3 C27 126.7(11)
C27 N3 C26 123.0(11)
C24 N4 C25 111.1(10)
C24 N4 C33 125.4(10)
C25 N4 C33 123.5(11)
C24 Rh2 C39 91.1(5)
C24 Rh2 C42 164.2(5)
C24 Rh2 C43 158.8(5)
C24 Rh2 C46 94.0(6)
C24 Rh2 Cl2 89.4(4)
C39 Rh2 C42 81.5(5)
C39 Rh2 C43 97.7(5)
C39 Rh2 Cl2 157.9(4)
C42 Rh2 C43 37.0(5)
C42 Rh2 Cl2 92.2(4)
C43 Rh2 Cl2 89.5(4)
C46 Rh2 C39 39.6(5)
C46 Rh2 C42 89.3(6)
C46 Rh2 C43 81.0(6)
C46 Rh2 Cl2 162.2(4)
N5 C47 Rh3 130.6(9)
N6 C47 N5 104.4(11)
N6 C47 Rh3 124.9(10)
C49 C48 H48 126.5
C49 C48 N6 106.9(12)
N6 C48 H48 126.5
C48 C49 H49 126.6
C48 C49 N5 106.7(13)
N5 C49 H49 126.6
C51 C50 N5 119.4(12)
C55 C50 C51 119.2(13)
C55 C50 N5 121.3(13)
C50 C51 H51 119.3
C52 C51 C50 121.4(15)
C52 C51 H51 119.3
C51 C52 H52 121.3
C51 C52 C53 117.4(15)
C53 C52 H52 121.3
C52 C53 C54 123.1(15)
C52 C53 F5 118.5(14)
C54 C53 F5 118.4(14)
C53 C54 H54 121.1
C55 C54 C53 117.8(14)
C55 C54 H54 121.1
C50 C55 H55 119.5
C54 C55 C50 120.9(14)
C54 C55 H55 119.5
C57 C56 N6 115.8(13)
C61 C56 C57 120.4(14)
C61 C56 N6 123.7(12)
C56 C57 H57 120.7
C58 C57 C56 118.7(15)
C58 C57 H57 120.7
C57 C58 H58 120.9
C57 C58 C59 118.2(15)
C59 C58 H58 120.9
C60 C59 C58 122.7(16)
F6 C59 C58 117.1(14)
F6 C59 C60 120.1(15)
C59 C60 H60 120.7
C61 C60 C59 118.6(15)
C61 C60 H60 120.7
C56 C61 H61 119.4
C60 C61 C56 121.3(13)
C60 C61 H61 119.4
C63 C62 H62 113.5
C63 C62 Rh3 113.9(9)
C69 C62 H62 113.5
C69 C62 C63 125.2(13)
C69 C62 Rh3 69.6(8)
Rh3 C62 H62 113.5
C62 C63 H63A 109.1
C62 C63 H63B 109.1
C62 C63 C64 112.6(12)
H63A C63 H63B 107.8
C64 C63 H63A 109.1
C64 C63 H63B 109.1
C63 C64 H64A 109.1
C63 C64 H64B 109.1
H64A C64 H64B 107.9
C65 C64 C63 112.4(12)
C65 C64 H64A 109.1
C65 C64 H64B 109.1
C64 C65 H65 114.0
C64 C65 Rh3 108.3(9)
C66 C65 C64 125.1(14)
C66 C65 H65 114.0
C66 C65 Rh3 74.1(8)
Rh3 C65 H65 114.0
C65 C66 H66 114.1
C65 C66 C67 125.2(14)
C65 C66 Rh3 70.4(7)
C67 C66 H66 114.1
C67 C66 Rh3 110.9(9)
Rh3 C66 H66 114.1
C66 C67 H67A 109.3
C66 C67 H67B 109.3
H67A C67 H67B 107.9
C68 C67 C66 111.8(11)
C68 C67 H67A 109.3
C68 C67 H67B 109.3
C67 C68 H68A 108.7
C67 C68 H68B 108.7
C67 C68 C69 114.4(12)
H68A C68 H68B 107.6
C69 C68 H68A 108.7
C69 C68 H68B 108.7
C62 C69 C68 123.8(14)
C62 C69 H69 114.6
C62 C69 Rh3 71.5(8)
C68 C69 H69 114.6
C68 C69 Rh3 109.8(10)
Rh3 C69 H69 114.6
C47 N5 C49 110.9(11)
C47 N5 C50 128.9(11)
C49 N5 C50 120.2(12)
C47 N6 C48 111.0(13)
C47 N6 C56 126.5(12)
C48 N6 C56 122.5(12)
C47 Rh3 C62 90.2(5)
C47 Rh3 C65 157.0(5)
C47 Rh3 C66 166.7(5)
C47 Rh3 C69 89.0(5)
C47 Rh3 Cl3 90.7(4)
C62 Rh3 C65 82.2(6)
C62 Rh3 C66 89.0(5)
C62 Rh3 Cl3 163.7(5)
C65 Rh3 C66 35.5(5)
C65 Rh3 Cl3 90.7(4)
C66 Rh3 Cl3 93.7(4)
C69 Rh3 C62 39.0(6)
C69 Rh3 C65 98.2(5)
C69 Rh3 C66 82.1(5)
C69 Rh3 Cl3 157.3(4)
N7 C70 Rh4 129.0(10)
N8 C70 N7 103.1(11)
N8 C70 Rh4 127.9(10)
C72 C71 H71 127.4
C72 C71 N8 105.2(12)
N8 C71 H71 127.4
C71 C72 H72 126.3
C71 C72 N7 107.3(11)
N7 C72 H72 126.3
C74 C73 N7 121.1(12)
C78 C73 C74 120.3(13)
C78 C73 N7 118.6(14)
C73 C74 H74 119.7
C75 C74 C73 120.5(13)
C75 C74 H74 119.7
C74 C75 H75 119.9
C74 C75 C76 120.2(15)
C76 C75 H75 119.9
C75 C76 C77 120.6(13)
C75 C76 F7 121.2(14)
F7 C76 C77 118.2(13)
C76 C77 H77 120.8
C78 C77 C76 118.5(14)
C78 C77 H77 120.8
C73 C78 C77 120.0(15)
C73 C78 H78 120.0
C77 C78 H78 120.0
C79 C84 H84 120.0
C79 C84 C83 120.0
C83 C84 H84 120.0
C84 C79 C80 120.0
C84 C79 N8 119.7(7)
C80 C79 N8 120.2(7)
C79 C80 H80 120.0
C81 C80 C79 120.0
C81 C80 H80 120.0
C80 C81 H81 120.0
C82 C81 C80 120.0
C82 C81 H81 120.0
C81 C82 C83 120.0
F8 C82 C81 118.0(8)
F8 C82 C83 122.0(8)
C84 C83 H83 120.0
C82 C83 C84 120.0
C82 C83 H83 120.0
C86 C85 H85 114.3
C86 C85 Rh4 109.7(10)
C92 C85 H85 114.3
C92 C85 C86 125.2(14)
C92 C85 Rh4 70.5(8)
Rh4 C85 H85 114.3
C85 C86 H86A 108.8
C85 C86 H86B 108.8
C85 C86 C87 113.7(12)
H86A C86 H86B 107.7
C87 C86 H86A 108.8
C87 C86 H86B 108.8
C86 C87 H87A 108.8
C86 C87 H87B 108.8
H87A C87 H87B 107.7
C88 C87 C86 113.6(12)
C88 C87 H87A 108.8
C88 C87 H87B 108.8
C87 C88 H88 114.2
C87 C88 Rh4 109.7(9)
C89 C88 C87 125.9(14)
C89 C88 H88 114.2
C89 C88 Rh4 69.8(7)
Rh4 C88 H88 114.2
C88 C89 H89 114.9
C88 C89 C90 121.7(12)
C88 C89 Rh4 71.0(8)
C90 C89 H89 114.9
C90 C89 Rh4 111.8(9)
Rh4 C89 H89 114.9
C89 C90 H90A 108.9
C89 C90 H90B 108.9
H90A C90 H90B 107.7
C91 C90 C89 113.5(11)
C91 C90 H90A 108.9
C91 C90 H90B 108.9
C90 C91 H91A 108.8
C90 C91 H91B 108.8
C90 C91 C92 113.7(12)
H91A C91 H91B 107.7
C92 C91 H91A 108.8
C92 C91 H91B 108.8
C85 C92 C91 124.5(14)
C85 C92 H92 114.5
C85 C92 Rh4 73.9(9)
C91 C92 H92 114.5
C91 C92 Rh4 107.0(9)
Rh4 C92 H92 114.5
C70 N7 C72 111.3(11)
C70 N7 C73 125.5(12)
C72 N7 C73 123.1(11)
C70 N8 C71 113.0(11)
C70 N8 C79 126.6(10)
C71 N8 C79 120.3(11)
C70 Rh4 C85 164.5(6)
C70 Rh4 C88 89.5(5)
C70 Rh4 C89 91.8(5)
C70 Rh4 C92 159.8(5)
C70 Rh4 Cl4 91.1(4)
C85 Rh4 Cl4 91.1(4)
C88 Rh4 C85 82.7(5)
C88 Rh4 C92 98.7(6)
C88 Rh4 Cl4 157.4(4)
C89 Rh4 C85 90.5(5)
C89 Rh4 C88 39.3(5)
C89 Rh4 C92 83.2(6)
C89 Rh4 Cl4 163.1(4)
C92 Rh4 C85 35.7(5)
C92 Rh4 Cl4 88.3(4)

loop_
_geom_bond_atom_site_label_1
_geom_bond_atom_site_label_2
_geom_bond_distance
C1 N1 1.351(15)
C1 N2 1.340(17)
C1 Rh1 2.039(12)
C2 H2 0.9300
C2 C3 1.366(19)
C2 N2 1.391(15)
C3 H3 0.9300
C3 N1 1.397(17)
C4 C5 1.394(18)
C4 C9 1.40(2)
C4 N1 1.432(18)
C5 H5 0.9300
C5 C6 1.39(2)
C6 H6 0.9300
C6 C7 1.32(2)
C7 C8 1.37(2)
C7 F1 1.381(17)
C8 H8 0.9300
C8 C9 1.38(2)
C9 H9 0.9300
C10 C11 1.389(18)
C10 C15 1.389(19)
C10 N2 1.469(17)
C11 H11 0.9300
C11 C12 1.363(18)
C12 H12 0.9300
C12 C13 1.41(2)
C13 C14 1.35(2)
C13 F2 1.326(17)
C14 H14 0.9300
C14 C15 1.40(2)
C15 H15 0.9300
C16 H16 0.9800
C16 C17 1.479(18)
C16 C23 1.43(2)
C16 Rh1 2.117(13)
C17 H17A 0.9700
C17 H17B 0.9700
C17 C18 1.50(2)
C18 H18A 0.9700
C18 H18B 0.9700
C18 C19 1.56(2)
C19 H19 0.9800
C19 C20 1.363(19)
C19 Rh1 2.197(12)
C20 H20 0.9800
C20 C21 1.53(2)
C20 Rh1 2.156(14)
C21 H21A 0.9700
C21 H21B 0.9700
C21 C22 1.53(2)
C22 H22A 0.9700
C22 H22B 0.9700
C22 C23 1.53(2)
C23 H23 0.9800
C23 Rh1 2.118(14)
Cl1 Rh1 2.420(4)
C24 N3 1.374(15)
C24 N4 1.353(16)
C24 Rh2 2.029(13)
C25 H25 0.9300
C25 C26 1.332(18)
C25 N4 1.405(14)
C26 H26 0.9300
C26 N3 1.394(17)
C27 C28 1.393(18)
C27 C32 1.381(18)
C27 N3 1.393(17)
C28 H28 0.9300
C28 C29 1.413(19)
C29 H29 0.9300
C29 C30 1.403(19)
C30 C31 1.35(2)
C30 F3 1.369(16)
C31 H31 0.9300
C31 C32 1.35(2)
C32 H32 0.9300
C33 C34 1.410(17)
C33 C38 1.421(18)
C33 N4 1.432(15)
C34 H34 0.9300
C34 C35 1.398(17)
C35 H35 0.9300
C35 C36 1.39(2)
C36 C37 1.34(2)
C36 F4 1.376(15)
C37 H37 0.9300
C37 C38 1.378(18)
C38 H38 0.9300
C39 H39 0.9800
C39 C40 1.506(18)
C39 C46 1.429(19)
C39 Rh2 2.110(14)
C40 H40A 0.9700
C40 H40B 0.9700
C40 C41 1.52(2)
C41 H41A 0.9700
C41 H41B 0.9700
C41 C42 1.518(19)
C42 H42 0.9800
C42 C43 1.391(18)
C42 Rh2 2.191(12)
C43 H43 0.9800
C43 C44 1.495(19)
C43 Rh2 2.192(12)
C44 H44A 0.9700
C44 H44B 0.9700
C44 C45 1.56(2)
C45 H45A 0.9700
C45 H45B 0.9700
C45 C46 1.47(2)
C46 H46 0.9800
C46 Rh2 2.104(13)
Cl2 Rh2 2.400(3)
C47 N5 1.368(16)
C47 N6 1.338(16)
C47 Rh3 2.030(12)
C48 H48 0.9300
C48 C49 1.33(2)
C48 N6 1.406(18)
C49 H49 0.9300
C49 N5 1.392(15)
C50 C51 1.392(19)
C50 C55 1.381(17)
C50 N5 1.422(16)
C51 H51 0.9300
C51 C52 1.37(2)
C52 H52 0.9300
C52 C53 1.38(2)
C53 C54 1.386(18)
C53 F5 1.389(17)
C54 H54 0.9300
C54 C55 1.376(18)
C55 H55 0.9300
C56 C57 1.408(18)
C56 C61 1.372(19)
C56 N6 1.448(18)
C57 H57 0.9300
C57 C58 1.39(2)
C58 H58 0.9300
C58 C59 1.39(2)
C59 C60 1.369(19)
C59 F6 1.359(18)
C60 H60 0.9300
C60 C61 1.354(19)
C61 H61 0.9300
C62 H62 0.9800
C62 C63 1.526(19)
C62 C69 1.39(2)
C62 Rh3 2.097(13)
C63 H63A 0.9700
C63 H63B 0.9700
C63 C64 1.53(2)
C64 H64A 0.9700
C64 H64B 0.9700
C64 C65 1.530(18)
C65 H65 0.9800
C65 C66 1.339(17)
C65 Rh3 2.170(12)
C66 H66 0.9800
C66 C67 1.512(18)
C66 Rh3 2.217(12)
C67 H67A 0.9700
C67 H67B 0.9700
C67 C68 1.508(19)
C68 H68A 0.9700
C68 H68B 0.9700
C68 C69 1.532(18)
C69 H69 0.9800
C69 Rh3 2.073(14)
Cl3 Rh3 2.419(3)
C70 N7 1.368(15)
C70 N8 1.341(16)
C70 Rh4 2.015(14)
C71 H71 0.9300
C71 C72 1.331(18)
C71 N8 1.418(15)
C72 H72 0.9300
C72 N7 1.407(16)
C73 C74 1.39(2)
C73 C78 1.354(18)
C73 N7 1.440(16)
C74 H74 0.9300
C74 C75 1.335(19)
C75 H75 0.9300
C75 C76 1.340(18)
C76 C77 1.42(2)
C76 F7 1.348(16)
C77 H77 0.9300
C77 C78 1.36(2)
C78 H78 0.9300
C84 H84 0.9300
C84 C79 1.3900
C84 C83 1.3900
C79 C80 1.3900
C79 N8 1.423(11)
C80 H80 0.9300
C80 C81 1.3900
C81 H81 0.9300
C81 C82 1.3900
C82 C83 1.3900
C82 F8 1.329(9)
C83 H83 0.9300
C85 H85 0.9800
C85 C86 1.530(19)
C85 C92 1.353(18)
C85 Rh4 2.228(13)
C86 H86A 0.9700
C86 H86B 0.9700
C86 C87 1.54(2)
C87 H87A 0.9700
C87 H87B 0.9700
C87 C88 1.522(17)
C88 H88 0.9800
C88 C89 1.425(18)
C88 Rh4 2.129(13)
C89 H89 0.9800
C89 C90 1.538(17)
C89 Rh4 2.113(13)
C90 H90A 0.9700
C90 H90B 0.9700
C90 C91 1.509(19)
C91 H91A 0.9700
C91 H91B 0.9700
C91 C92 1.524(19)
C92 H92 0.9800
C92 Rh4 2.185(14)
Cl4 Rh4 2.416(3)

loop_
_twin_individual_id
_twin_individual_mass_fraction_refined
1 0.53(5)
2 0.47(5)
